data_4073013
loop_
_publ_author_name
'Wu, De-Hong'
'Ji, Cheng'
'Li, Yi-Zhi'
'Yan, Hong'

_publ_section_title
;
 A Novel Dinuclear Ruthenium(I)/Ruthenium(III) Half-Sandwich Complex
 Containing Two Chelating 1,2-Dicarba-closo-dodecaborane-1,2-dithiolate
 Ligands and Its Reactivity with Alkynes&#x2020;
;
_journal_issue 7
_journal_name_full Organometallics
_journal_page_first 1560
_journal_paper_doi 10.1021/om070014e
_journal_volume 26
_journal_year 2007
_chemical_formula_moiety 'C22 H40 B20 Ru2 S6'
_chemical_formula_sum 'C22 H40 B20 Ru2 S6'
_chemical_formula_weight 915.24
_chemical_name_systematic
; 
 ? 
;
_space_group_IT_number 2
_symmetry_cell_setting triclinic
_symmetry_space_group_name_Hall '-P 1'
_symmetry_space_group_name_H-M 'P -1'
_atom_sites_solution_hydrogens geom
_atom_sites_solution_primary direct
_atom_sites_solution_secondary difmap
_audit_creation_method SHELXL-97
_cell_angle_alpha 117.938(4)
_cell_angle_beta 98.632(5)
_cell_angle_gamma 90.543(6)
_cell_formula_units_Z 2
_cell_length_a 11.722(5)
_cell_length_b 13.909(5)
_cell_length_c 13.911(5)
_cell_measurement_reflns_used 1441
_cell_measurement_temperature 298(2)
_cell_measurement_theta_max 21.19
_cell_measurement_theta_min 2.31
_cell_volume 1972.8(13)
_computing_cell_refinement SMART
_computing_data_collection 'SMART (Bruker, 2000)'
_computing_data_reduction 'SAINT (Bruker, 2000)'
_computing_molecular_graphics SHELXTL
_computing_publication_material SHELXTL
_computing_structure_refinement SHELXTL
_computing_structure_solution 'SHELXTL (Bruker, 2000)'
_diffrn_ambient_temperature 298(2)
_diffrn_measured_fraction_theta_full 0.974
_diffrn_measured_fraction_theta_max 0.974
_diffrn_measurement_device_type 'Bruker Smart Apex CCD area detector'
_diffrn_measurement_method 'phi and omega scans'
_diffrn_radiation_monochromator graphite
_diffrn_radiation_source 'fine-focus sealed tube'
_diffrn_radiation_type MoK\a
_diffrn_radiation_wavelength 0.71073
_diffrn_reflns_av_R_equivalents 0.0313
_diffrn_reflns_av_sigmaI/netI 0.0983
_diffrn_reflns_limit_h_max 14
_diffrn_reflns_limit_h_min -12
_diffrn_reflns_limit_k_max 15
_diffrn_reflns_limit_k_min -17
_diffrn_reflns_limit_l_max 17
_diffrn_reflns_limit_l_min -17
_diffrn_reflns_number 10449
_diffrn_reflns_theta_full 26.00
_diffrn_reflns_theta_max 26.00
_diffrn_reflns_theta_min 1.68
_exptl_absorpt_coefficient_mu 1.103
_exptl_absorpt_correction_T_max 0.79
_exptl_absorpt_correction_T_min 0.73
_exptl_absorpt_correction_type multi-scan
_exptl_absorpt_process_details 'SADABS, Bruker(2000)'
_exptl_crystal_colour yellow
_exptl_crystal_density_diffrn 1.541
_exptl_crystal_density_method 'not measured'
_exptl_crystal_description block
_exptl_crystal_F_000 912
_exptl_crystal_size_max 0.30
_exptl_crystal_size_mid 0.24
_exptl_crystal_size_min 0.22
_refine_diff_density_max 1.054
_refine_diff_density_min -1.385
_refine_diff_density_rms 0.112
_refine_ls_extinction_method none
_refine_ls_goodness_of_fit_ref 1.000
_refine_ls_hydrogen_treatment constr
_refine_ls_matrix_type full
_refine_ls_number_parameters 439
_refine_ls_number_reflns 7557
_refine_ls_number_restraints 0
_refine_ls_restrained_S_all 1.000
_refine_ls_R_factor_all 0.1016
_refine_ls_R_factor_gt 0.0639
_refine_ls_shift/su_max 0.000
_refine_ls_shift/su_mean 0.000
_refine_ls_structure_factor_coef Fsqd
_refine_ls_weighting_details 'calc w=1/[\s^2^(Fo^2^)+(0.0767P)^2^+0.12P] where P=(Fo^2^+2Fc^2^)/3'
_refine_ls_weighting_scheme calc
_refine_ls_wR_factor_gt 0.1366
_refine_ls_wR_factor_ref 0.1447
_reflns_number_gt 5000
_reflns_number_total 7557
_reflns_threshold_expression >2sigma(I)
_cod_data_source_file om070014esi20070107_090412.cif
_cod_data_source_block 3b
_cod_depositor_comments
;
The following automatic conversions were performed:

'_symmetry_cell_setting' value 'Triclinic' changed to 'triclinic'
according to /home/saulius/struct/CIF-dictionaries/cif_core.dic
dictionary named 'cif_core.dic' version 2.4.1 from 2010-06-29.

Automatic conversion script
Id: cif_fix_values 1715 2011-07-08 13:25:40Z adriana 
;
_cod_original_cell_volume 1972.6(13)
_cod_original_sg_symbol_H-M 'P-1   '
_cod_database_code 4073013

loop_
_symmetry_equiv_pos_as_xyz
'x, y, z'
'-x, -y, -z'

loop_
_atom_site_label
_atom_site_type_symbol
_atom_site_fract_x
_atom_site_fract_y
_atom_site_fract_z
_atom_site_U_iso_or_equiv
_atom_site_adp_type
_atom_site_occupancy
_atom_site_symmetry_multiplicity
_atom_site_calc_flag
_atom_site_refinement_flags
B1 B 0.4985(7) 0.5667(6) 0.1921(6) 0.0444(16) Uani 1 1 d .
H1A H 0.4658 0.5651 0.1237 0.053 Uiso 1 1 d R
B2 B 0.4464(7) 0.4742(6) 0.2340(7) 0.0506(19) Uani 1 1 d .
H2A H 0.3828 0.4196 0.1905 0.061 Uiso 1 1 d R
B3 B 0.4637(7) 0.5487(6) 0.3794(6) 0.0484(18) Uani 1 1 d .
H3A H 0.4089 0.5344 0.4169 0.058 Uiso 1 1 d R
B4 B 0.5208(7) 0.6807(7) 0.4227(7) 0.0495(18) Uani 1 1 d .
H4A H 0.4986 0.7433 0.4836 0.059 Uiso 1 1 d R
B5 B 0.6516(7) 0.5941(6) 0.2451(6) 0.0488(18) Uani 1 1 d .
H5A H 0.7077 0.6112 0.2104 0.059 Uiso 1 1 d R
B6 B 0.5900(7) 0.4623(7) 0.1996(7) 0.0525(19) Uani 1 1 d .
H6A H 0.6097 0.4012 0.1359 0.063 Uiso 1 1 d R
B7 B 0.5601(8) 0.4533(8) 0.3173(8) 0.065(2) Uani 1 1 d .
H7A H 0.5636 0.3866 0.3218 0.078 Uiso 1 1 d R
B8 B 0.6124(8) 0.5834(8) 0.4353(8) 0.064(2) Uani 1 1 d .
H8A H 0.6432 0.5867 0.5048 0.076 Uiso 1 1 d R
B9 B 0.6693(6) 0.6693(7) 0.3896(6) 0.0463(18) Uani 1 1 d .
H9A H 0.7326 0.7247 0.4308 0.056 Uiso 1 1 d R
B10 B 0.6888(9) 0.5293(8) 0.3254(8) 0.068(2) Uani 1 1 d .
H10A H 0.7639 0.5040 0.3325 0.081 Uiso 1 1 d R
B11 B 0.4162(7) 1.0340(7) 0.1700(7) 0.055(2) Uani 1 1 d .
H11A H 0.4960 1.0206 0.1817 0.066 Uiso 1 1 d R
B12 B 0.3298(7) 0.9660(7) 0.0390(7) 0.0520(19) Uani 1 1 d .
H12A H 0.3598 0.9174 -0.0258 0.062 Uiso 1 1 d R
B13 B 0.1785(7) 0.9433(8) 0.0550(8) 0.060(2) Uani 1 1 d .
H13A H 0.1220 0.8863 0.0001 0.072 Uiso 1 1 d R
B14 B 0.1875(8) 0.9947(7) 0.1944(7) 0.0544(19) Uani 1 1 d .
H14A H 0.1387 0.9619 0.2228 0.065 Uiso 1 1 d R
B15 B 0.3688(8) 1.1580(7) 0.2462(8) 0.057(2) Uani 1 1 d .
H15A H 0.4190 1.2202 0.3021 0.068 Uiso 1 1 d R
B16 B 0.3676(8) 1.1090(8) 0.1054(8) 0.062(2) Uani 1 1 d .
H16A H 0.4178 1.1423 0.0787 0.075 Uiso 1 1 d R
B17 B 0.2176(8) 1.0545(7) 0.0366(8) 0.059(2) Uani 1 1 d .
H17A H 0.1862 1.0578 -0.0295 0.071 Uiso 1 1 d R
B18 B 0.1396(8) 1.0722(7) 0.1346(7) 0.057(2) Uani 1 1 d .
H18A H 0.0599 1.0861 0.1241 0.068 Uiso 1 1 d R
B19 B 0.2207(6) 1.1354(7) 0.2654(7) 0.0491(18) Uani 1 1 d .
H19A H 0.1866 1.1859 0.3263 0.059 Uiso 1 1 d R
B20 B 0.2426(7) 1.1702(7) 0.1620(7) 0.0544(19) Uani 1 1 d .
H20A H 0.2243 1.2401 0.1691 0.065 Uiso 1 1 d R
C1 C 0.5501(6) 0.6823(5) 0.3068(5) 0.0449(15) Uani 1 1 d .
C2 C 0.4326(6) 0.6134(5) 0.3016(6) 0.0468(15) Uani 1 1 d .
C3 C 0.3019(6) 0.9375(6) 0.1392(6) 0.0496(16) Uani 1 1 d .
C4 C 0.3276(6) 1.0469(6) 0.2630(6) 0.0510(16) Uani 1 1 d .
C5 C 0.4693(6) 0.8012(5) 0.1165(5) 0.0469(15) Uani 1 1 d .
H5B H 0.4814 0.7975 0.0503 0.056 Uiso 1 1 d R
C6 C 0.5642(6) 0.7973(6) 0.1878(6) 0.0529(17) Uani 1 1 d .
C7 C 0.6813(3) 0.7873(4) 0.1666(4) 0.0569(18) Uani 1 1 d G
C8 C 0.7051(3) 0.7166(4) 0.0626(3) 0.0590(18) Uani 1 1 d G
H8B H 0.6419 0.6776 0.0055 0.071 Uiso 1 1 d R
C9 C 0.8189(4) 0.7080(4) 0.0448(3) 0.0575(18) Uani 1 1 d G
H9B H 0.8419 0.6609 -0.0223 0.069 Uiso 1 1 d R
C10 C 0.9091(3) 0.7701(4) 0.1310(4) 0.0583(18) Uani 1 1 d G
H10B H 0.9802 0.7652 0.1187 0.070 Uiso 1 1 d R
C11 C 0.8853(3) 0.8408(4) 0.2350(3) 0.0570(18) Uani 1 1 d G
H11B H 0.9492 0.8806 0.2901 0.068 Uiso 1 1 d R
C12 C 0.7714(4) 0.8494(4) 0.2529(3) 0.0547(17) Uani 1 1 d G
H12B H 0.7524 0.8948 0.3215 0.066 Uiso 1 1 d R
C13 C 0.1116(6) 0.7484(6) 0.5751(6) 0.0515(16) Uani 1 1 d .
C14 C 0.1937(6) 0.6620(6) 0.5440(6) 0.0500(16) Uani 1 1 d .
H14B H 0.2675 0.6693 0.5916 0.060 Uiso 1 1 d R
C15 C 0.1641(6) 0.5766(6) 0.4419(6) 0.0490(15) Uani 1 1 d .
H15B H 0.2224 0.5245 0.4160 0.059 Uiso 1 1 d R
C16 C 0.0702(6) 0.5685(6) 0.3602(6) 0.0532(17) Uani 1 1 d .
C17 C -0.0030(6) 0.6612(6) 0.3921(6) 0.0529(17) Uani 1 1 d .
H17B H -0.0594 0.6671 0.3360 0.064 Uiso 1 1 d R
C18 C 0.0221(6) 0.7454(6) 0.4986(6) 0.0532(17) Uani 1 1 d .
H18B H -0.0152 0.8128 0.5151 0.064 Uiso 1 1 d R
C19 C 0.1537(6) 0.8405(6) 0.6959(6) 0.0606(19) Uani 1 1 d .
H19B H 0.1074 0.8318 0.7432 0.091 Uiso 1 1 d R
H19C H 0.2338 0.8369 0.7206 0.091 Uiso 1 1 d R
H19D H 0.1438 0.9100 0.6984 0.091 Uiso 1 1 d R
C20 C 0.0447(6) 0.4717(6) 0.2415(6) 0.0570(18) Uani 1 1 d .
H20B H 0.1186 0.4494 0.2166 0.068 Uiso 1 1 d R
C21 C -0.0167(6) 0.3782(6) 0.2466(7) 0.062(2) Uani 1 1 d .
H21B H -0.0848 0.4006 0.2794 0.092 Uiso 1 1 d R
H21C H 0.0347 0.3531 0.2889 0.092 Uiso 1 1 d R
H21D H -0.0385 0.3202 0.1722 0.092 Uiso 1 1 d R
C22 C -0.0265(6) 0.5007(6) 0.1616(6) 0.0596(19) Uani 1 1 d .
H22B H -0.0999 0.5221 0.1837 0.089 Uiso 1 1 d R
H22C H -0.0389 0.4382 0.0894 0.089 Uiso 1 1 d R
H22D H 0.0141 0.5600 0.1599 0.089 Uiso 1 1 d R
Ru1 Ru 0.34617(4) 0.84395(4) 0.32139(4) 0.03927(15) Uani 1 1 d .
Ru2 Ru 0.18071(4) 0.72087(4) 0.42258(4) 0.04105(15) Uani 1 1 d .
S1 S 0.53399(13) 0.81748(13) 0.31797(14) 0.0445(4) Uani 1 1 d .
S2 S 0.29147(14) 0.66061(13) 0.27521(13) 0.0433(4) Uani 1 1 d .
S3 S 0.32899(13) 0.81034(13) 0.14347(12) 0.0393(3) Uani 1 1 d .
S4 S 0.38502(15) 1.03373(13) 0.38122(13) 0.0459(4) Uani 1 1 d .
S5 S 0.17001(13) 0.87742(13) 0.39426(12) 0.0411(4) Uani 1 1 d .
S6 S 0.31109(13) 0.88278(13) 0.50160(12) 0.0426(4) Uani 1 1 d .

loop_
_atom_site_aniso_label
_atom_site_aniso_U_11
_atom_site_aniso_U_22
_atom_site_aniso_U_33
_atom_site_aniso_U_23
_atom_site_aniso_U_13
_atom_site_aniso_U_12
B1 0.052(4) 0.042(4) 0.042(4) 0.018(3) 0.024(3) 0.003(3)
B2 0.050(4) 0.040(4) 0.050(4) 0.011(3) 0.014(3) -0.011(3)
B3 0.053(4) 0.043(4) 0.047(4) 0.016(3) 0.023(3) 0.006(3)
B4 0.051(4) 0.043(4) 0.051(4) 0.016(3) 0.022(4) 0.011(3)
B5 0.043(4) 0.037(4) 0.050(4) 0.006(3) 0.016(3) -0.012(3)
B6 0.043(4) 0.047(4) 0.062(5) 0.022(4) 0.008(4) 0.002(3)
B7 0.065(6) 0.047(5) 0.065(5) 0.010(4) 0.016(4) 0.015(4)
B8 0.052(5) 0.067(6) 0.071(6) 0.028(5) 0.025(4) 0.020(4)
B9 0.038(4) 0.057(5) 0.034(3) 0.009(3) 0.021(3) 0.016(3)
B10 0.058(5) 0.073(6) 0.062(5) 0.020(5) 0.023(4) 0.020(5)
B11 0.044(4) 0.068(6) 0.063(5) 0.034(5) 0.029(4) 0.010(4)
B12 0.046(4) 0.060(5) 0.058(5) 0.029(4) 0.026(4) 0.004(4)
B13 0.033(4) 0.065(5) 0.066(5) 0.023(4) -0.009(4) 0.004(4)
B14 0.058(5) 0.059(5) 0.051(4) 0.031(4) 0.009(4) -0.003(4)
B15 0.051(5) 0.055(5) 0.064(5) 0.028(4) 0.011(4) 0.008(4)
B16 0.054(5) 0.066(6) 0.069(6) 0.031(5) 0.023(4) 0.013(4)
B17 0.065(5) 0.056(5) 0.056(5) 0.026(4) 0.012(4) 0.017(4)
B18 0.054(5) 0.059(5) 0.059(5) 0.030(4) 0.010(4) 0.016(4)
B19 0.040(4) 0.063(5) 0.062(5) 0.042(4) 0.019(4) 0.015(3)
B20 0.057(5) 0.055(5) 0.058(5) 0.031(4) 0.011(4) 0.016(4)
C1 0.048(4) 0.041(3) 0.047(3) 0.018(3) 0.022(3) -0.001(3)
C2 0.050(4) 0.042(3) 0.047(3) 0.017(3) 0.022(3) 0.007(3)
C3 0.052(4) 0.054(4) 0.047(4) 0.027(3) 0.009(3) 0.000(3)
C4 0.059(4) 0.050(4) 0.051(4) 0.030(3) 0.008(3) -0.005(3)
C5 0.054(4) 0.048(4) 0.046(4) 0.024(3) 0.022(3) 0.012(3)
C6 0.054(4) 0.049(4) 0.052(4) 0.016(3) 0.022(3) 0.019(3)
C7 0.050(4) 0.057(4) 0.053(4) 0.014(3) 0.016(3) 0.015(3)
C8 0.049(4) 0.056(4) 0.058(4) 0.015(4) 0.012(3) 0.014(3)
C9 0.054(4) 0.053(4) 0.054(4) 0.013(4) 0.015(3) 0.017(3)
C10 0.050(4) 0.054(4) 0.060(4) 0.016(4) 0.016(3) 0.015(3)
C11 0.048(4) 0.056(4) 0.055(4) 0.014(3) 0.019(3) 0.015(3)
C12 0.049(4) 0.052(4) 0.053(4) 0.015(3) 0.014(3) 0.012(3)
C13 0.046(4) 0.060(4) 0.045(4) 0.020(3) 0.013(3) 0.006(3)
C14 0.046(3) 0.057(4) 0.049(4) 0.026(3) 0.010(3) 0.007(3)
C15 0.042(4) 0.053(4) 0.053(4) 0.025(3) 0.011(3) 0.004(3)
C16 0.049(4) 0.052(4) 0.054(4) 0.020(3) 0.013(3) 0.008(3)
C17 0.046(4) 0.055(4) 0.052(4) 0.018(3) 0.019(3) 0.008(3)
C18 0.042(4) 0.060(4) 0.054(4) 0.022(4) 0.016(3) 0.011(3)
C19 0.046(4) 0.057(4) 0.058(4) 0.010(4) 0.010(3) 0.014(3)
C20 0.048(4) 0.053(4) 0.062(4) 0.021(4) 0.011(3) 0.002(3)
C21 0.043(4) 0.053(4) 0.067(5) 0.014(4) -0.002(3) 0.007(3)
C22 0.045(4) 0.059(5) 0.056(4) 0.011(4) 0.010(3) -0.004(3)
Ru1 0.0386(3) 0.0407(3) 0.0342(3) 0.0125(2) 0.0127(2) 0.0020(2)
Ru2 0.0391(3) 0.0433(3) 0.0392(3) 0.0162(2) 0.0142(2) 0.0083(2)
S1 0.0385(8) 0.0381(8) 0.0484(8) 0.0126(7) 0.0116(7) 0.0006(6)
S2 0.0403(8) 0.0448(8) 0.0406(8) 0.0149(7) 0.0145(6) 0.0033(6)
S3 0.0386(8) 0.0407(8) 0.0342(7) 0.0125(6) 0.0127(6) 0.0020(6)
S4 0.0552(9) 0.0452(9) 0.0439(8) 0.0287(7) 0.0013(7) -0.0034(7)
S5 0.0416(8) 0.0447(9) 0.0368(7) 0.0170(7) 0.0142(6) 0.0090(6)
S6 0.0387(8) 0.0459(9) 0.0361(8) 0.0121(7) 0.0120(6) 0.0019(6)

loop_
_atom_type_symbol
_atom_type_description
_atom_type_scat_dispersion_real
_atom_type_scat_dispersion_imag
_atom_type_scat_source
C C 0.0033 0.0016 'International Tables Vol C Tables 4.2.6.8 and 6.1.1.4'
H H 0.0000 0.0000 'International Tables Vol C Tables 4.2.6.8 and 6.1.1.4'
B B 0.0013 0.0007 'International Tables Vol C Tables 4.2.6.8 and 6.1.1.4'
S S 0.1246 0.1234 'International Tables Vol C Tables 4.2.6.8 and 6.1.1.4'
Ru Ru -1.2594 0.8363 'International Tables Vol C Tables 4.2.6.8 and 6.1.1.4'

loop_
_geom_angle_atom_site_label_1
_geom_angle_atom_site_label_2
_geom_angle_atom_site_label_3
_geom_angle
C2 B1 C1 59.0(4)
C2 B1 B2 60.3(4)
C1 B1 B2 107.2(5)
C2 B1 B5 106.4(5)
C1 B1 B5 59.8(4)
B2 B1 B5 106.0(6)
C2 B1 B6 106.2(5)
C1 B1 B6 104.8(6)
B2 B1 B6 59.7(4)
B5 B1 B6 57.1(4)
C2 B1 H1A 123.5
C1 B1 H1A 122.7
B2 B1 H1A 122.5
B5 B1 H1A 122.1
B6 B1 H1A 123.2
C2 B2 B7 105.2(5)
C2 B2 B3 58.4(4)
B7 B2 B3 59.4(5)
C2 B2 B1 56.6(4)
B7 B2 B1 109.1(6)
B3 B2 B1 105.4(5)
C2 B2 B6 105.1(5)
B7 B2 B6 60.2(5)
B3 B2 B6 106.8(6)
B1 B2 B6 62.0(4)
C2 B2 H2A 124.1
B7 B2 H2A 121.8
B3 B2 H2A 121.9
B1 B2 H2A 122.5
B6 B2 H2A 123.1
C2 B3 B4 57.8(4)
C2 B3 B7 106.8(6)
B4 B3 B7 111.6(6)
C2 B3 B8 105.7(6)
B4 B3 B8 61.7(5)
B7 B3 B8 61.8(5)
C2 B3 B2 59.9(4)
B4 B3 B2 109.0(6)
B7 B3 B2 59.9(5)
B8 B3 B2 109.2(6)
C2 B3 H3A 123.4
B4 B3 H3A 121.0
B7 B3 H3A 120.4
B8 B3 H3A 122.6
B2 B3 H3A 119.7
C2 B4 C1 58.3(4)
C2 B4 B3 60.3(4)
C1 B4 B3 105.8(5)
C2 B4 B8 106.3(6)
C1 B4 B8 103.5(6)
B3 B4 B8 60.0(5)
C2 B4 B9 105.4(5)
C1 B4 B9 58.3(4)
B3 B4 B9 106.2(5)
B8 B4 B9 57.7(5)
C2 B4 H4A 121.9
C1 B4 H4A 123.1
B3 B4 H4A 122.7
B8 B4 H4A 124.9
B9 B4 H4A 123.5
C1 B5 B6 106.6(5)
C1 B5 B10 105.6(6)
B6 B5 B10 60.8(5)
C1 B5 B9 59.8(4)
B6 B5 B9 110.2(6)
B10 B5 B9 60.2(5)
C1 B5 B1 56.3(4)
B6 B5 B1 62.8(4)
B10 B5 B1 109.3(5)
B9 B5 B1 107.5(5)
C1 B5 H5A 122.7
B6 B5 H5A 123.7
B10 B5 H5A 121.2
B9 B5 H5A 117.0
B1 B5 H5A 124.1
B5 B6 B10 59.8(5)
B5 B6 B7 107.9(6)
B10 B6 B7 60.7(5)
B5 B6 B2 107.3(6)
B10 B6 B2 107.0(6)
B7 B6 B2 58.4(5)
B5 B6 B1 60.1(4)
B10 B6 B1 106.5(6)
B7 B6 B1 104.7(6)
B2 B6 B1 58.3(4)
B5 B6 H6A 121.1
B10 B6 H6A 121.8
B7 B6 H6A 123.0
B2 B6 H6A 123.2
B1 B6 H6A 123.5
B3 B7 B2 60.7(5)
B3 B7 B6 108.8(7)
B2 B7 B6 61.5(5)
B3 B7 B10 106.5(7)
B2 B7 B10 108.3(7)
B6 B7 B10 59.2(5)
B3 B7 B8 59.6(5)
B2 B7 B8 108.1(6)
B6 B7 B8 106.2(7)
B10 B7 B8 58.2(5)
B3 B7 H7A 122.3
B2 B7 H7A 122.4
B6 B7 H7A 122.2
B10 B7 H7A 121.4
B8 B7 H7A 121.5
B10 B8 B3 107.7(7)
B10 B8 B9 60.1(5)
B3 B8 B9 109.2(7)
B10 B8 B4 109.6(7)
B3 B8 B4 58.3(5)
B9 B8 B4 63.0(5)
B10 B8 B7 60.7(6)
B3 B8 B7 58.5(5)
B9 B8 B7 108.9(7)
B4 B8 B7 106.3(7)
B10 B8 H8A 120.9
B3 B8 H8A 121.0
B9 B8 H8A 122.7
B4 B8 H8A 123.3
B7 B8 H8A 119.6
C1 B9 B5 59.5(4)
C1 B9 B10 105.0(6)
B5 B9 B10 59.7(5)
C1 B9 B8 103.4(5)
B5 B9 B8 106.8(6)
B10 B9 B8 59.5(5)
C1 B9 B4 56.6(4)
B5 B9 B4 105.8(5)
B10 B9 B4 106.2(6)
B8 B9 B4 59.3(4)
C1 B9 H9A 124.0
B5 B9 H9A 120.5
B10 B9 H9A 122.5
B8 B9 H9A 124.6
B4 B9 H9A 124.4
B8 B10 B5 107.7(7)
B8 B10 B9 60.4(5)
B5 B10 B9 60.1(5)
B8 B10 B6 109.4(7)
B5 B10 B6 59.4(5)
B9 B10 B6 109.0(7)
B8 B10 B7 61.1(5)
B5 B10 B7 107.2(7)
B9 B10 B7 109.4(6)
B6 B10 B7 60.2(5)
B8 B10 H10A 121.8
B5 B10 H10A 122.1
B9 B10 H10A 121.2
B6 B10 H10A 120.4
B7 B10 H10A 121.4
B15 B11 B16 61.4(5)
B15 B11 C4 61.1(5)
B16 B11 C4 108.8(6)
B15 B11 C3 106.0(6)
B16 B11 C3 105.8(6)
C4 B11 C3 57.2(4)
B15 B11 B12 110.4(6)
B16 B11 B12 61.5(5)
C4 B11 B12 106.2(5)
C3 B11 B12 57.9(4)
B15 B11 H11A 121.7
B16 B11 H11A 123.1
C4 B11 H11A 121.1
C3 B11 H11A 122.8
B12 B11 H11A 121.2
C3 B12 B11 60.9(5)
C3 B12 B16 105.7(6)
B11 B12 B16 58.5(5)
C3 B12 B17 102.0(6)
B11 B12 B17 106.5(6)
B16 B12 B17 61.5(5)
C3 B12 B13 58.7(4)
B11 B12 B13 108.8(6)
B16 B12 B13 107.8(6)
B17 B12 B13 56.8(5)
C3 B12 H12A 125.8
B11 B12 H12A 122.6
B16 B12 H12A 121.2
B17 B12 H12A 122.8
B13 B12 H12A 121.6
B14 B13 B18 59.3(5)
B14 B13 C3 57.6(5)
B18 B13 C3 102.2(6)
B14 B13 B17 105.5(6)
B18 B13 B17 57.9(5)
C3 B13 B17 102.6(6)
B14 B13 B12 103.8(6)
B18 B13 B12 104.6(6)
C3 B13 B12 55.7(4)
B17 B13 B12 60.3(5)
B14 B13 H13A 124.5
B18 B13 H13A 120.9
C3 B13 H13A 130.5
B17 B13 H13A 119.9
B12 B13 H13A 125.1
C3 B14 B18 106.5(6)
C3 B14 B13 62.3(5)
B18 B14 B13 60.6(5)
C3 B14 C4 58.4(5)
B18 B14 C4 107.0(6)
B13 B14 C4 111.0(6)
C3 B14 B19 108.0(6)
B18 B14 B19 60.0(5)
B13 B14 B19 111.9(6)
C4 B14 B19 60.9(4)
C3 B14 H14A 122.9
B18 B14 H14A 124.0
B13 B14 H14A 120.3
C4 B14 H14A 119.9
B19 B14 H14A 118.8
B11 B15 C4 60.2(5)
B11 B15 B16 59.9(5)
C4 B15 B16 107.0(6)
B11 B15 B20 107.0(6)
C4 B15 B20 103.7(6)
B16 B15 B20 60.8(5)
B11 B15 B19 108.1(6)
C4 B15 B19 58.7(4)
B16 B15 B19 108.3(6)
B20 B15 B19 58.0(4)
B11 B15 H15A 123.3
C4 B15 H15A 123.5
B16 B15 H15A 122.4
B20 B15 H15A 122.6
B19 B15 H15A 120.1
B11 B16 B15 58.8(5)
B11 B16 B12 60.0(5)
B15 B16 B12 107.2(7)
B11 B16 B20 106.5(6)
B15 B16 B20 61.2(5)
B12 B16 B20 105.3(6)
B11 B16 B17 106.8(6)
B15 B16 B17 106.0(6)
B12 B16 B17 60.4(5)
B20 B16 B17 56.1(5)
B11 B16 H16A 123.2
B15 B16 H16A 122.0
B12 B16 H16A 122.6
B20 B16 H16A 122.7
B17 B16 H16A 122.9
B18 B17 B20 59.2(5)
B18 B17 B13 60.1(5)
B20 B17 B13 109.2(7)
B18 B17 B12 108.2(6)
B20 B17 B12 107.2(6)
B13 B17 B12 62.9(5)
B18 B17 B16 107.7(6)
B20 B17 B16 60.8(5)
B13 B17 B16 110.1(6)
B12 B17 B16 58.1(5)
B18 B17 H17A 123.0
B20 B17 H17A 120.8
B13 B17 H17A 120.9
B12 B17 H17A 122.0
B16 B17 H17A 120.3
B20 B18 B17 61.3(5)
B20 B18 B14 110.4(6)
B17 B18 B14 109.2(6)
B20 B18 B19 62.8(5)
B17 B18 B19 112.8(7)
B14 B18 B19 61.2(5)
B20 B18 B13 112.4(7)
B17 B18 B13 61.9(5)
B14 B18 B13 60.1(5)
B19 B18 B13 112.5(6)
B20 B18 H18A 118.7
B17 B18 H18A 118.5
B14 B18 H18A 123.0
B19 B18 H18A 119.3
B13 B18 H18A 118.8
B18 B19 B14 58.8(5)
B18 B19 C4 104.9(6)
B14 B19 C4 59.4(4)
B18 B19 B20 57.4(5)
B14 B19 B20 104.4(6)
C4 B19 B20 104.5(5)
B18 B19 B15 105.2(6)
B14 B19 B15 105.5(6)
C4 B19 B15 57.8(4)
B20 B19 B15 60.0(5)
B18 B19 H19A 119.7
B14 B19 H19A 125.4
C4 B19 H19A 129.2
B20 B19 H19A 118.9
B15 B19 H19A 123.9
B18 B20 B17 59.5(5)
B18 B20 B19 59.8(5)
B17 B20 B19 108.8(7)
B18 B20 B16 109.7(7)
B17 B20 B16 63.0(5)
B19 B20 B16 109.2(6)
B18 B20 B15 108.7(6)
B17 B20 B15 108.9(6)
B19 B20 B15 62.0(5)
B16 B20 B15 57.9(5)
B18 B20 H20A 122.1
B17 B20 H20A 121.5
B19 B20 H20A 120.2
B16 B20 H20A 120.8
B15 B20 H20A 120.9
C2 C1 B1 60.4(4)
C2 C1 B4 59.4(4)
B1 C1 B4 112.1(5)
C2 C1 B5 110.5(5)
B1 C1 B5 63.8(4)
B4 C1 B5 113.5(5)
C2 C1 B9 111.7(5)
B1 C1 B9 114.4(5)
B4 C1 B9 65.1(4)
B5 C1 B9 60.7(4)
C2 C1 S1 117.1(5)
B1 C1 S1 123.0(5)
B4 C1 S1 110.4(4)
B5 C1 S1 126.8(4)
B9 C1 S1 117.2(4)
C1 C2 B4 62.3(4)
C1 C2 B1 60.6(4)
B4 C2 B1 114.7(5)
C1 C2 B3 110.0(6)
B4 C2 B3 61.9(5)
B1 C2 B3 113.4(5)
C1 C2 B2 110.5(5)
B4 C2 B2 113.9(6)
B1 C2 B2 63.0(4)
B3 C2 B2 61.7(4)
C1 C2 S2 118.3(5)
B4 C2 S2 121.4(5)
B1 C2 S2 111.8(5)
B3 C2 S2 125.2(5)
B2 C2 S2 118.0(5)
C4 C3 B14 62.7(5)
C4 C3 B12 112.1(5)
B14 C3 B12 113.8(6)
C4 C3 B11 60.9(4)
B14 C3 B11 112.4(6)
B12 C3 B11 61.2(5)
C4 C3 B13 112.6(6)
B14 C3 B13 60.1(5)
B12 C3 B13 65.6(5)
B11 C3 B13 114.6(6)
C4 C3 S3 113.1(4)
B14 C3 S3 113.6(5)
B12 C3 S3 125.1(5)
B11 C3 S3 120.5(5)
B13 C3 S3 120.1(5)
C3 C4 B11 61.9(5)
C3 C4 B14 58.9(4)
B11 C4 B14 110.1(6)
C3 C4 B15 107.9(5)
B11 C4 B15 58.7(5)
B14 C4 B15 110.2(5)
C3 C4 B19 107.4(5)
B11 C4 B19 110.8(5)
B14 C4 B19 59.7(5)
B15 C4 B19 63.5(4)
C3 C4 S4 120.1(5)
B11 C4 S4 119.2(5)
B14 C4 S4 120.6(5)
B15 C4 S4 122.5(5)
B19 C4 S4 122.3(5)
C6 C5 S3 123.5(5)
C6 C5 H5B 118.5
S3 C5 H5B 118.0
C5 C6 C7 124.8(6)
C5 C6 S1 114.9(5)
C7 C6 S1 120.1(5)
C8 C7 C12 120.0
C8 C7 C6 121.2(4)
C12 C7 C6 118.8(4)
C7 C8 C9 120.0
C7 C8 H8B 117.8
C9 C8 H8B 122.2
C10 C9 C8 120.0
C10 C9 H9B 115.0
C8 C9 H9B 125.0
C11 C10 C9 120.0
C11 C10 H10B 120.6
C9 C10 H10B 119.4
C10 C11 C12 120.0
C10 C11 H11B 116.5
C12 C11 H11B 123.5
C11 C12 C7 120.0
C11 C12 H12B 122.4
C7 C12 H12B 117.6
C18 C13 C14 120.6(6)
C18 C13 C19 128.8(7)
C14 C13 C19 110.2(6)
C18 C13 Ru2 71.3(4)
C14 C13 Ru2 68.0(4)
C19 C13 Ru2 127.5(5)
C15 C14 C13 115.3(6)
C15 C14 Ru2 70.8(4)
C13 C14 Ru2 72.8(4)
C15 C14 H14B 121.8
C13 C14 H14B 122.6
Ru2 C14 H14B 121.2
C14 C15 C16 125.7(7)
C14 C15 Ru2 73.1(4)
C16 C15 Ru2 72.4(4)
C14 C15 H15B 116.3
C16 C15 H15B 116.3
Ru2 C15 H15B 116.7
C15 C16 C17 116.7(7)
C15 C16 C20 123.6(7)
C17 C16 C20 119.7(6)
C15 C16 Ru2 69.5(4)
C17 C16 Ru2 70.8(4)
C20 C16 Ru2 128.3(5)
C18 C17 C16 117.9(7)
C18 C17 Ru2 72.7(4)
C16 C17 Ru2 69.9(4)
C18 C17 H17B 121.1
C16 C17 H17B 120.4
Ru2 C17 H17B 120.6
C13 C18 C17 123.3(7)
C13 C18 Ru2 73.3(4)
C17 C18 Ru2 71.2(4)
C13 C18 H18B 117.7
C17 C18 H18B 117.6
Ru2 C18 H18B 118.0
C13 C19 H19B 108.6
C13 C19 H19C 111.0
H19B C19 H19C 109.5
C13 C19 H19D 108.8
H19B C19 H19D 109.5
H19C C19 H19D 109.5
C22 C20 C21 110.9(6)
C22 C20 C16 112.5(6)
C21 C20 C16 107.4(6)
C22 C20 H20B 108.4
C21 C20 H20B 109.1
C16 C20 H20B 108.6
C20 C21 H21B 111.0
C20 C21 H21C 109.9
H21B C21 H21C 109.5
C20 C21 H21D 107.6
H21B C21 H21D 109.5
H21C C21 H21D 109.5
C20 C22 H22B 110.1
C20 C22 H22C 109.0
H22B C22 H22C 109.5
C20 C22 H22D 109.4
H22B C22 H22D 109.5
H22C C22 H22D 109.5
S1 Ru1 S3 87.35(6)
S1 Ru1 S2 93.79(6)
S3 Ru1 S2 94.81(6)
S1 Ru1 S4 91.41(6)
S3 Ru1 S4 89.37(6)
S2 Ru1 S4 173.47(6)
S1 Ru1 S5 157.56(6)
S3 Ru1 S5 115.01(6)
S2 Ru1 S5 83.04(6)
S4 Ru1 S5 90.65(6)
S1 Ru1 S6 107.53(6)
S3 Ru1 S6 165.10(6)
S2 Ru1 S6 83.69(6)
S4 Ru1 S6 90.98(6)
S5 Ru1 S6 50.08(6)
C15 Ru2 C14 36.1(3)
C15 Ru2 C16 38.1(3)
C14 Ru2 C16 68.4(3)
C15 Ru2 C17 68.9(3)
C14 Ru2 C17 82.0(3)
C16 Ru2 C17 39.3(3)
C15 Ru2 C18 78.2(3)
C14 Ru2 C18 68.4(3)
C16 Ru2 C18 67.2(3)
C17 Ru2 C18 36.1(2)
C15 Ru2 C13 65.8(3)
C14 Ru2 C13 39.2(3)
C16 Ru2 C13 78.8(3)
C17 Ru2 C13 65.4(3)
C18 Ru2 C13 35.4(3)
C15 Ru2 S5 171.91(19)
C14 Ru2 S5 145.63(19)
C16 Ru2 S5 134.7(2)
C17 Ru2 S5 103.0(2)
C18 Ru2 S5 95.5(2)
C13 Ru2 S5 111.7(2)
C15 Ru2 S6 136.90(19)
C14 Ru2 S6 106.91(19)
C16 Ru2 S6 175.0(2)
C17 Ru2 S6 143.45(19)
C18 Ru2 S6 113.3(2)
C13 Ru2 S6 98.77(19)
S5 Ru2 S6 50.25(6)
C15 Ru2 S2 101.46(19)
C14 Ru2 S2 124.42(19)
C16 Ru2 S2 97.80(19)
C17 Ru2 S2 121.56(18)
C18 Ru2 S2 156.64(19)
C13 Ru2 S2 163.42(19)
S5 Ru2 S2 82.34(6)
S6 Ru2 S2 83.24(6)
C6 S1 C1 101.9(3)
C6 S1 Ru1 108.3(2)
C1 S1 Ru1 106.2(2)
C2 S2 Ru1 101.2(2)
C2 S2 Ru2 115.7(2)
Ru1 S2 Ru2 91.26(6)
C5 S3 C3 98.1(3)
C5 S3 Ru1 105.2(2)
C3 S3 Ru1 108.4(2)
C4 S4 Ru1 103.5(2)
S6 S5 Ru2 64.98(7)
S6 S5 Ru1 65.37(7)
Ru2 S5 Ru1 91.35(6)
S5 S6 Ru2 64.77(7)
S5 S6 Ru1 64.55(7)
Ru2 S6 Ru1 90.86(5)

loop_
_geom_bond_atom_site_label_1
_geom_bond_atom_site_label_2
_geom_bond_distance
B1 C2 1.666(9)
B1 C1 1.669(10)
B1 B2 1.778(10)
B1 B5 1.799(11)
B1 B6 1.845(12)
B1 H1A 0.9600
B2 C2 1.733(10)
B2 B7 1.750(13)
B2 B3 1.765(11)
B2 B6 1.806(11)
B2 H2A 0.9600
B3 C2 1.706(11)
B3 B4 1.731(11)
B3 B7 1.741(11)
B3 B8 1.761(12)
B3 H3A 0.9599
B4 C2 1.662(11)
B4 C1 1.709(10)
B4 B8 1.791(12)
B4 B9 1.856(10)
B4 H4A 0.9600
B5 C1 1.734(10)
B5 B6 1.741(10)
B5 B10 1.749(14)
B5 B9 1.755(10)
B5 H5A 0.9600
B6 B10 1.765(13)
B6 B7 1.783(14)
B6 H6A 0.9600
B7 B10 1.792(14)
B7 B8 1.800(13)
B7 H7A 0.9600
B8 B10 1.746(13)
B8 B9 1.761(13)
B8 H8A 0.9600
B9 C1 1.740(10)
B9 B10 1.756(12)
B9 H9A 0.9600
B10 H10A 0.9600
B11 B15 1.700(12)
B11 B16 1.720(13)
B11 C4 1.725(10)
B11 C3 1.742(10)
B11 B12 1.748(12)
B11 H11A 0.9600
B12 C3 1.690(10)
B12 B16 1.774(13)
B12 B17 1.817(12)
B12 B13 1.862(11)
B12 H12A 0.9600
B13 B14 1.710(12)
B13 B18 1.718(13)
B13 C3 1.747(10)
B13 B17 1.749(13)
B13 H13A 0.9601
B14 C3 1.667(11)
B14 B18 1.697(12)
B14 C4 1.731(11)
B14 B19 1.737(12)
B14 H14A 0.9599
B15 C4 1.741(11)
B15 B16 1.745(13)
B15 B20 1.805(12)
B15 B19 1.840(11)
B15 H15A 0.9600
B16 B20 1.798(12)
B16 B17 1.836(13)
B16 H16A 0.9599
B17 B18 1.680(13)
B17 B20 1.710(12)
B17 H17A 0.9601
B18 B20 1.675(13)
B18 B19 1.718(12)
B18 H18A 0.9600
B19 C4 1.758(11)
B19 B20 1.768(11)
B19 H19A 0.9599
B20 H20A 0.9601
C1 C2 1.643(9)
C1 S1 1.826(7)
C2 S2 1.835(7)
C3 C4 1.659(10)
C3 S3 1.827(7)
C4 S4 1.772(7)
C5 C6 1.394(10)
C5 S3 1.734(7)
C5 H5B 0.9300
C6 C7 1.442(8)
C6 S1 1.789(7)
C7 C8 1.3900
C7 C12 1.3900
C8 C9 1.3900
C8 H8B 0.9414
C9 C10 1.3900
C9 H9B 0.9375
C10 C11 1.3900
C10 H10B 0.8732
C11 C12 1.3900
C11 H11B 0.9365
C12 H12B 0.9284
C13 C18 1.363(10)
C13 C14 1.489(10)
C13 C19 1.559(10)
C13 Ru2 2.251(7)
C14 C15 1.346(9)
C14 Ru2 2.184(7)
C14 H14B 0.9800
C15 C16 1.420(10)
C15 Ru2 2.156(7)
C15 H15B 0.9800
C16 C17 1.481(10)
C16 C20 1.546(10)
C16 Ru2 2.193(7)
C17 C18 1.374(10)
C17 Ru2 2.206(7)
C17 H17B 0.9800
C18 Ru2 2.226(7)
C18 H18B 0.9800
C19 H19B 0.9600
C19 H19C 0.9600
C19 H19D 0.9600
C20 C22 1.499(11)
C20 C21 1.515(11)
C20 H20B 0.9800
C21 H21B 0.9600
C21 H21C 0.9600
C21 H21D 0.9600
C22 H22B 0.9600
C22 H22C 0.9600
C22 H22D 0.9600
Ru1 S1 2.2394(19)
Ru1 S3 2.2692(18)
Ru1 S2 2.3742(19)
Ru1 S4 2.3818(19)
Ru1 S5 2.3901(17)
Ru1 S6 2.4062(18)
Ru2 S5 2.3887(19)
Ru2 S6 2.3929(18)
Ru2 S2 2.4084(17)
S5 S6 2.030(2)
